data_8105640
loop_
_publ_author_name
'Aouad, Mohamed Reda'
'Messali, Mouslim'
'Alharbi, Khalid'
'Rezki, Nadjet'
'Zarrouk, Abdelkader'
'Warad, Ismail'

_publ_section_title
;
 Crystal structure of
 5-(4-fluorophenyl)-4-methyl-2,4-dihydro-3H-1,2,4-triazole-3-thione,
 C9H8FN3S
;
_journal_issue 2
_journal_name_full 'Zeitschrift f\"ur Kristallographie - New Crystal Structures'
_journal_page_first 345
_journal_page_last 346
_journal_paper_doi 10.1515/ncrs-2018-0406
_journal_volume 234
_journal_year 2019
_chemical_formula_moiety '2(C9 H8 F N3 S)'
_chemical_formula_sum 'C18 H16 F2 N6 S2'
_chemical_formula_weight 418.49
_space_group_crystal_system monoclinic
_space_group_IT_number 14
_space_group_name_Hall '-P 2yn'
_space_group_name_H-M_alt 'P 1 21/n 1'
_atom_sites_solution_hydrogens geom
_cell_angle_alpha 90
_cell_angle_beta 106.016(2)
_cell_angle_gamma 90
_cell_formula_units_Z 4
_cell_length_a 15.8636(6)
_cell_length_b 7.6641(3)
_cell_length_c 16.4472(7)
_cell_measurement_reflns_used 9990
_cell_measurement_temperature 296(2)
_cell_measurement_theta_max 66.67
_cell_measurement_theta_min 6.55
_cell_volume 1922.04(13)
_computing_molecular_graphics 'Olex2 (Dolomanov et al., 2009)'
_computing_publication_material 'Olex2 (Dolomanov et al., 2009)'
_computing_structure_refinement 'XL (Sheldrick, 2008)'
_diffrn_ambient_temperature 296.15
_diffrn_measured_fraction_theta_full 0.986
_diffrn_measured_fraction_theta_max 0.986
_diffrn_measurement_device_type 'Bruker X8 PROSPECTOR APEX2 CCD'
_diffrn_radiation_type CuK\a
_diffrn_radiation_wavelength 1.54178
_diffrn_reflns_av_R_equivalents 0.0253
_diffrn_reflns_av_unetI/netI 0.0164
_diffrn_reflns_Laue_measured_fraction_full 0.976
_diffrn_reflns_Laue_measured_fraction_max 0.976
_diffrn_reflns_limit_h_max 18
_diffrn_reflns_limit_h_min -18
_diffrn_reflns_limit_k_max 8
_diffrn_reflns_limit_k_min -7
_diffrn_reflns_limit_l_max 19
_diffrn_reflns_limit_l_min -19
_diffrn_reflns_number 19511
_diffrn_reflns_point_group_measured_fraction_full 0.976
_diffrn_reflns_point_group_measured_fraction_max 0.976
_diffrn_reflns_theta_full 66.672
_diffrn_reflns_theta_max 66.672
_diffrn_reflns_theta_min 3.427
_exptl_absorpt_coefficient_mu 2.831
_exptl_crystal_density_diffrn 1.446
_exptl_crystal_description block
_exptl_crystal_F_000 864
_exptl_crystal_size_max 0.27
_exptl_crystal_size_mid 0.25
_exptl_crystal_size_min 0.21
_refine_diff_density_max 0.177
_refine_diff_density_min -0.257
_refine_diff_density_rms 0.059
_refine_ls_extinction_coef .
_refine_ls_extinction_method none
_refine_ls_goodness_of_fit_ref 1.060
_refine_ls_hydrogen_treatment constr
_refine_ls_matrix_type full
_refine_ls_number_parameters 255
_refine_ls_number_reflns 3320
_refine_ls_number_restraints 0
_refine_ls_restrained_S_all 1.060
_refine_ls_R_factor_all 0.0358
_refine_ls_R_factor_gt 0.0348
_refine_ls_shift/su_max 0.001
_refine_ls_shift/su_mean 0.000
_refine_ls_structure_factor_coef Fsqd
_refine_ls_weighting_details 'w=1/[\s^2^(Fo^2^)+(0.0621P)^2^+0.4155P] where P=(Fo^2^+2Fc^2^)/3'
_refine_ls_weighting_scheme calc
_refine_ls_wR_factor_gt 0.0987
_refine_ls_wR_factor_ref 0.1001
_reflns_Friedel_coverage 0.000
_reflns_Friedel_fraction_full .
_reflns_Friedel_fraction_max .
_reflns_number_gt 3170
_reflns_number_total 3320
_reflns_threshold_expression 'I > 2\s(I)'
_cod_data_source_file suppl_ncrs-2018-0406_suppl.cif
_cod_data_source_block 1
_cod_database_code 8105640
_shelx_space_group_comment
;
The symmetry employed for this shelxl refinement is uniquely defined
by the following loop, which should always be used as a source of
symmetry information in preference to the above space-group names.
They are only intended as comments.
;
_olex2_refinement_description
;
1. Fixed Uiso
 At 1.2 times of:
  All C(H) groups, All N(H) groups
 At 1.5 times of:
  All C(H,H,H) groups
2.a Aromatic/amide H refined with riding coordinates:
 N2B(H2B), C4B(H4B), C5B(H5B), C7B(H7B), C8B(H8B), N2A(H2A), C4A(H4A),
 C5A(H5A), C7A(H7A), C8A(H8A)
2.b Idealised Me refined as rotating group:
 C9B(H9BA,H9BB,H9BC), C9A(H9AA,H9AB,H9AC)
;

loop_
_space_group_symop_operation_xyz
'x, y, z'
'-x+1/2, y+1/2, -z+1/2'
'-x, -y, -z'
'x-1/2, -y-1/2, z-1/2'

loop_
_atom_site_label
_atom_site_type_symbol
_atom_site_fract_x
_atom_site_fract_y
_atom_site_fract_z
_atom_site_U_iso_or_equiv
_atom_site_adp_type
_atom_site_occupancy
_atom_site_site_symmetry_order
_atom_site_calc_flag
_atom_site_refinement_flags_posn
_atom_site_refinement_flags_adp
_atom_site_refinement_flags_occupancy
_atom_site_disorder_assembly
_atom_site_disorder_group
S1B S -0.04114(2) 0.65450(6) 0.10276(2) 0.05206(15) Uani 1 1 d . . . . .
F1B F 0.53891(6) 0.67803(16) 0.42119(7) 0.0711(3) Uani 1 1 d . . . . .
N1B N 0.12915(7) 0.66987(14) 0.19814(7) 0.0376(3) Uani 1 1 d . . . . .
N2B N 0.11514(8) 0.57093(19) 0.07437(8) 0.0501(3) Uani 1 1 d . . . . .
H2B H 0.0923 0.5377 0.0230 0.060 Uiso 1 1 calc R . . . .
N3B N 0.20341(8) 0.56754(19) 0.11281(8) 0.0493(3) Uani 1 1 d . . . . .
C1B C 0.06786(9) 0.63068(18) 0.12418(9) 0.0407(3) Uani 1 1 d . . . . .
C2B C 0.21049(9) 0.62956(18) 0.18811(9) 0.0396(3) Uani 1 1 d . . . . .
C3B C 0.29555(9) 0.65001(18) 0.25214(9) 0.0396(3) Uani 1 1 d . . . . .
C4B C 0.36634(10) 0.7147(2) 0.22687(10) 0.0470(3) Uani 1 1 d . . . . .
H4B H 0.3582 0.7511 0.1713 0.056 Uiso 1 1 calc R . . . .
C5B C 0.44871(10) 0.7251(2) 0.28378(11) 0.0519(4) Uani 1 1 d . . . . .
H5B H 0.4962 0.7688 0.2674 0.062 Uiso 1 1 calc R . . . .
C6B C 0.45835(10) 0.6692(2) 0.36506(10) 0.0499(4) Uani 1 1 d . . . . .
C7B C 0.39028(11) 0.6043(2) 0.39242(10) 0.0511(4) Uani 1 1 d . . . . .
H7B H 0.3993 0.5673 0.4480 0.061 Uiso 1 1 calc R . . . .
C8B C 0.30811(10) 0.5952(2) 0.33549(9) 0.0451(3) Uani 1 1 d . . . . .
H8B H 0.2610 0.5523 0.3528 0.054 Uiso 1 1 calc R . . . .
C9B C 0.10730(10) 0.7476(2) 0.27043(9) 0.0485(4) Uani 1 1 d . . . . .
H9BA H 0.0826 0.6602 0.2988 0.073 Uiso 1 1 calc GR . . . .
H9BB H 0.0655 0.8396 0.2514 0.073 Uiso 1 1 calc GR . . . .
H9BC H 0.1594 0.7942 0.3088 0.073 Uiso 1 1 calc GR . . . .
S1A S 0.87332(3) 0.47581(8) 0.53785(3) 0.06724(17) Uani 1 1 d . . . . .
F1A F 0.56755(8) 0.40912(19) -0.02831(7) 0.0882(4) Uani 1 1 d . . . . .
N1A N 0.77949(8) 0.45185(16) 0.37162(8) 0.0425(3) Uani 1 1 d . . . . .
N2A N 0.91439(9) 0.3915(2) 0.39326(8) 0.0598(4) Uani 1 1 d . . . . .
H2A H 0.9688 0.3731 0.4183 0.072 Uiso 1 1 calc R . . . .
N3A N 0.87934(9) 0.3748(2) 0.30770(9) 0.0574(4) Uani 1 1 d . . . . .
C1A C 0.85620(10) 0.4391(2) 0.43420(10) 0.0495(4) Uani 1 1 d . . . . .
C2A C 0.79646(9) 0.4121(2) 0.29585(9) 0.0439(3) Uani 1 1 d . . . . .
C3A C 0.73298(10) 0.41409(19) 0.21202(9) 0.0439(3) Uani 1 1 d . . . . .
C4A C 0.76089(11) 0.4758(2) 0.14418(10) 0.0543(4) Uani 1 1 d . . . . .
H4A H 0.8178 0.5178 0.1535 0.065 Uiso 1 1 calc R . . . .
C5A C 0.70512(13) 0.4753(2) 0.06339(11) 0.0625(4) Uani 1 1 d . . . . .
H5A H 0.7235 0.5174 0.0181 0.075 Uiso 1 1 calc R . . . .
C6A C 0.62187(12) 0.4111(3) 0.05148(11) 0.0615(4) Uani 1 1 d . . . . .
C7A C 0.59179(12) 0.3494(2) 0.11598(12) 0.0621(4) Uani 1 1 d . . . . .
H7A H 0.5348 0.3075 0.1057 0.075 Uiso 1 1 calc R . . . .
C8A C 0.64778(11) 0.3504(2) 0.19721(11) 0.0520(4) Uani 1 1 d . . . . .
H8A H 0.6285 0.3085 0.2420 0.062 Uiso 1 1 calc R . . . .
C9A C 0.69817(10) 0.5177(2) 0.38518(11) 0.0539(4) Uani 1 1 d . . . . .
H9AA H 0.6650 0.5774 0.3353 0.081 Uiso 1 1 calc GR . . . .
H9AB H 0.7116 0.5972 0.4321 0.081 Uiso 1 1 calc GR . . . .
H9AC H 0.6644 0.4220 0.3971 0.081 Uiso 1 1 calc GR . . . .

loop_
_atom_site_aniso_label
_atom_site_aniso_U_11
_atom_site_aniso_U_22
_atom_site_aniso_U_33
_atom_site_aniso_U_23
_atom_site_aniso_U_13
_atom_site_aniso_U_12
S1B 0.0340(2) 0.0692(3) 0.0507(2) -0.00422(17) 0.00789(17) 0.00386(15)
F1B 0.0375(5) 0.0949(8) 0.0692(6) -0.0165(6) -0.0046(4) 0.0013(5)
N1B 0.0345(6) 0.0426(6) 0.0356(6) 0.0028(4) 0.0096(5) 0.0007(4)
N2B 0.0370(6) 0.0742(9) 0.0369(6) -0.0072(6) 0.0064(5) 0.0026(6)
N3B 0.0349(6) 0.0715(8) 0.0410(7) -0.0059(6) 0.0093(5) 0.0021(6)
C1B 0.0383(7) 0.0451(7) 0.0377(7) 0.0026(6) 0.0089(6) 0.0000(6)
C2B 0.0337(7) 0.0463(7) 0.0392(7) 0.0031(6) 0.0104(6) 0.0001(5)
C3B 0.0339(7) 0.0445(7) 0.0396(7) -0.0015(5) 0.0087(6) 0.0007(5)
C4B 0.0426(8) 0.0530(8) 0.0465(8) 0.0027(6) 0.0141(6) -0.0023(6)
C5B 0.0368(7) 0.0566(9) 0.0637(10) -0.0048(7) 0.0163(7) -0.0052(6)
C6B 0.0346(7) 0.0565(9) 0.0523(9) -0.0134(7) 0.0014(6) 0.0022(6)
C7B 0.0470(8) 0.0639(9) 0.0395(8) -0.0030(7) 0.0073(6) 0.0050(7)
C8B 0.0377(7) 0.0561(8) 0.0418(8) -0.0002(6) 0.0114(6) -0.0007(6)
C9B 0.0460(8) 0.0612(9) 0.0403(7) -0.0021(6) 0.0151(6) 0.0032(7)
S1A 0.0557(3) 0.1085(4) 0.0388(2) 0.0054(2) 0.01519(19) -0.0019(2)
F1A 0.0776(8) 0.1211(10) 0.0506(6) -0.0078(6) -0.0080(5) 0.0207(7)
N1A 0.0363(6) 0.0521(7) 0.0418(6) 0.0022(5) 0.0150(5) -0.0014(5)
N2A 0.0382(7) 0.0969(11) 0.0434(7) 0.0050(7) 0.0097(6) 0.0136(7)
N3A 0.0415(7) 0.0869(10) 0.0443(7) -0.0002(7) 0.0128(6) 0.0120(7)
C1A 0.0424(8) 0.0633(9) 0.0441(8) 0.0078(7) 0.0139(6) 0.0004(7)
C2A 0.0393(8) 0.0521(8) 0.0427(8) 0.0006(6) 0.0150(6) 0.0010(6)
C3A 0.0400(7) 0.0487(8) 0.0434(8) -0.0023(6) 0.0121(6) 0.0025(6)
C4A 0.0489(9) 0.0683(10) 0.0479(9) -0.0027(7) 0.0172(7) -0.0016(7)
C5A 0.0686(11) 0.0770(11) 0.0437(9) 0.0022(8) 0.0187(8) 0.0089(9)
C6A 0.0565(10) 0.0735(11) 0.0463(9) -0.0072(8) 0.0004(7) 0.0146(8)
C7A 0.0444(9) 0.0735(11) 0.0623(10) -0.0048(8) 0.0043(8) -0.0016(8)
C8A 0.0439(8) 0.0596(9) 0.0517(9) 0.0011(7) 0.0119(7) -0.0024(7)
C9A 0.0392(8) 0.0687(10) 0.0594(10) -0.0058(8) 0.0229(7) -0.0019(7)

loop_
_atom_type_symbol
_atom_type_description
_atom_type_scat_dispersion_real
_atom_type_scat_dispersion_imag
_atom_type_scat_source
C C 0.0181 0.0091 'International Tables Vol C Tables 4.2.6.8 and 6.1.1.4'
H H 0.0000 0.0000 'International Tables Vol C Tables 4.2.6.8 and 6.1.1.4'
F F 0.0727 0.0534 'International Tables Vol C Tables 4.2.6.8 and 6.1.1.4'
N N 0.0311 0.0180 'International Tables Vol C Tables 4.2.6.8 and 6.1.1.4'
S S 0.3331 0.5567 'International Tables Vol C Tables 4.2.6.8 and 6.1.1.4'

loop_
_geom_angle_atom_site_label_1
_geom_angle_atom_site_label_2
_geom_angle_atom_site_label_3
_geom_angle
_geom_angle_site_symmetry_1
_geom_angle_site_symmetry_3
C1B N1B C2B 107.68(11) . .
C1B N1B C9B 123.16(12) . .
C2B N1B C9B 129.11(12) . .
N3B N2B H2B 123.2 . .
C1B N2B H2B 123.2 . .
C1B N2B N3B 113.55(12) . .
C2B N3B N2B 103.96(11) . .
N1B C1B S1B 127.09(11) . .
N2B C1B S1B 129.03(11) . .
N2B C1B N1B 103.88(12) . .
N1B C2B C3B 126.36(12) . .
N3B C2B N1B 110.93(12) . .
N3B C2B C3B 122.71(12) . .
C4B C3B C2B 118.67(13) . .
C4B C3B C8B 119.52(13) . .
C8B C3B C2B 121.66(13) . .
C3B C4B H4B 119.7 . .
C5B C4B C3B 120.52(14) . .
C5B C4B H4B 119.7 . .
C4B C5B H5B 120.9 . .
C6B C5B C4B 118.14(14) . .
C6B C5B H5B 120.9 . .
F1B C6B C5B 118.60(15) . .
F1B C6B C7B 118.27(15) . .
C5B C6B C7B 123.13(14) . .
C6B C7B H7B 120.8 . .
C6B C7B C8B 118.47(15) . .
C8B C7B H7B 120.8 . .
C3B C8B H8B 119.9 . .
C7B C8B C3B 120.22(14) . .
C7B C8B H8B 119.9 . .
N1B C9B H9BA 109.5 . .
N1B C9B H9BB 109.5 . .
N1B C9B H9BC 109.5 . .
H9BA C9B H9BB 109.5 . .
H9BA C9B H9BC 109.5 . .
H9BB C9B H9BC 109.5 . .
C1A N1A C2A 108.06(12) . .
C1A N1A C9A 123.52(13) . .
C2A N1A C9A 128.01(13) . .
N3A N2A H2A 123.1 . .
C1A N2A H2A 123.1 . .
C1A N2A N3A 113.76(13) . .
C2A N3A N2A 103.85(12) . .
N1A C1A S1A 128.08(12) . .
N2A C1A S1A 128.25(13) . .
N2A C1A N1A 103.66(13) . .
N1A C2A C3A 126.34(13) . .
N3A C2A N1A 110.66(13) . .
N3A C2A C3A 122.98(13) . .
C4A C3A C2A 118.01(14) . .
C4A C3A C8A 119.11(15) . .
C8A C3A C2A 122.82(14) . .
C3A C4A H4A 119.7 . .
C5A C4A C3A 120.68(16) . .
C5A C4A H4A 119.7 . .
C4A C5A H5A 120.8 . .
C6A C5A C4A 118.38(17) . .
C6A C5A H5A 120.8 . .
F1A C6A C5A 118.14(18) . .
F1A C6A C7A 118.94(18) . .
C7A C6A C5A 122.92(16) . .
C6A C7A H7A 120.7 . .
C6A C7A C8A 118.68(16) . .
C8A C7A H7A 120.7 . .
C3A C8A H8A 119.9 . .
C7A C8A C3A 120.22(16) . .
C7A C8A H8A 119.9 . .
N1A C9A H9AA 109.5 . .
N1A C9A H9AB 109.5 . .
N1A C9A H9AC 109.5 . .
H9AA C9A H9AB 109.5 . .
H9AA C9A H9AC 109.5 . .
H9AB C9A H9AC 109.5 . .

loop_
_geom_bond_atom_site_label_1
_geom_bond_atom_site_label_2
_geom_bond_distance
_geom_bond_site_symmetry_2
S1B C1B 1.6767(14) .
F1B C6B 1.3561(17) .
N1B C1B 1.3648(18) .
N1B C2B 1.3804(17) .
N1B C9B 1.4545(18) .
N2B H2B 0.8600 .
N2B N3B 1.3686(17) .
N2B C1B 1.3350(19) .
N3B C2B 1.3022(19) .
C2B C3B 1.4731(19) .
C3B C4B 1.392(2) .
C3B C8B 1.395(2) .
C4B H4B 0.9300 .
C4B C5B 1.384(2) .
C5B H5B 0.9300 .
C5B C6B 1.372(2) .
C6B C7B 1.373(2) .
C7B H7B 0.9300 .
C7B C8B 1.381(2) .
C8B H8B 0.9300 .
C9B H9BA 0.9600 .
C9B H9BB 0.9600 .
C9B H9BC 0.9600 .
S1A C1A 1.6744(16) .
F1A C6A 1.3568(19) .
N1A C1A 1.363(2) .
N1A C2A 1.3797(18) .
N1A C9A 1.4585(19) .
N2A H2A 0.8600 .
N2A N3A 1.3691(19) .
N2A C1A 1.335(2) .
N3A C2A 1.307(2) .
C2A C3A 1.466(2) .
C3A C4A 1.392(2) .
C3A C8A 1.394(2) .
C4A H4A 0.9300 .
C4A C5A 1.378(2) .
C5A H5A 0.9300 .
C5A C6A 1.372(3) .
C6A C7A 1.362(3) .
C7A H7A 0.9300 .
C7A C8A 1.385(2) .
C8A H8A 0.9300 .
C9A H9AA 0.9600 .
C9A H9AB 0.9600 .
C9A H9AC 0.9600 .
